data_1509571
loop_
_publ_author_name
'Karlsson, N.'

_publ_section_title
;
 An X-ray study of the phases in the silver-zirconium system
;
_journal_name_full 'Acta Chemica Scandinavica (1-27,1973-42,1988)'
_journal_page_first 379
_journal_page_last 379
_journal_volume 7
_journal_year 1952
_chemical_formula_sum 'Ag Zr3'
_space_group_IT_number 123
_symmetry_space_group_name_Hall '-P 4 2'
_symmetry_space_group_name_H-M 'P 4/m m m'
_cell_angle_alpha 90
_cell_angle_beta 90
_cell_angle_gamma 90
_cell_formula_units_Z 1
_cell_length_a 4.566
_cell_length_b 4.566
_cell_length_c 3.986
_cell_volume 83.102
_citation_journal_id_ASTM ACSAA4
_cod_data_source_file silver1-2_569.cif
_cod_data_source_block Ag1Zr3
_cod_original_cell_volume 83.10155
_cod_original_formula_sum 'Ag1 Zr3'
_cod_database_code 1509571

loop_
_symmetry_equiv_pos_as_xyz
x,y,z
-y,x,z
-x,-y,z
y,-x,z
x,-y,-z
y,x,-z
-x,y,-z
-y,-x,-z
-x,-y,-z
y,-x,-z
x,y,-z
-y,x,-z
-x,y,z
-y,-x,z
x,-y,z
y,x,z

loop_
_atom_site_label
_atom_site_type_symbol
_atom_site_fract_x
_atom_site_fract_y
_atom_site_fract_z
_atom_site_occupancy
_atom_site_U_iso_or_equiv
Ag1 Ag 0 0 0 1 0.0
Zr1 Zr 0.5 0.5 0 1 0.0
Zr2 Zr 0 0.5 0.5 1 0.0
